data_7055634
loop_
_publ_author_name
'Liu, Xiaobin'
'Xiao, Zhenyu'
'Huang, Ao'
'Wang, Wen'
'Zhang, Liangliang'
'Wang, Rongming'
'Sun, Daofeng'

_publ_section_title
;
 Crystal structures, topological analysis and luminescence properties of
 three coordination polymers based on a semi-rigid ligand and N-donor
 ligand linkers
;
_journal_issue 7
_journal_name_full 'New J. Chem.'
_journal_page_first 5957
_journal_paper_doi 10.1039/C6NJ00180G
_journal_volume 40
_journal_year 2016
_chemical_formula_moiety 'C25 H16 N O4 Zn'
_chemical_formula_sum 'C25 H16 N O4 Zn'
_chemical_formula_weight 459.76
_space_group_crystal_system monoclinic
_space_group_IT_number 15
_space_group_name_Hall '-C 2yc'
_space_group_name_H-M_alt 'C 1 2/c 1'
_symmetry_space_group_name_Hall '-C 2yc'
_symmetry_space_group_name_H-M 'C 1 2/c 1'
_atom_sites_solution_hydrogens geom
_atom_sites_solution_primary iterative
_audit_creation_date 2016-05-22
_audit_creation_method
;
Olex2 1.2
(compiled 2016.02.19 svn.r3266 for OlexSys, GUI svn.r5155)
;
_audit_update_record
;
2016-05-23 deposited with the CCDC.
2016-06-03 downloaded from the CCDC.
;
_cell_angle_alpha 90
_cell_angle_beta 116.161(5)
_cell_angle_gamma 90
_cell_formula_units_Z 8
_cell_length_a 23.9468(10)
_cell_length_b 9.1029(3)
_cell_length_c 26.8693(10)
_cell_measurement_reflns_used 4679
_cell_measurement_temperature 295
_cell_measurement_theta_max 69.7790
_cell_measurement_theta_min 4.1090
_cell_volume 5257.1(4)
_computing_molecular_graphics 'Olex2 (Dolomanov et al., 2009)'
_computing_publication_material 'Olex2 (Dolomanov et al., 2009)'
_computing_structure_refinement 'ShelXL (Sheldrick, 2015)'
_computing_structure_solution
;
Superflip (Palatinus & Chapuis, 2007;Palatinus & van der Lee, 2008;
Palatinus et al., 2012)
;
_diffrn_ambient_temperature 295
_diffrn_measured_fraction_theta_full 0.999
_diffrn_measured_fraction_theta_max 0.999
_diffrn_measurement_device_type Mo
_diffrn_radiation_type MoK\a
_diffrn_radiation_wavelength 0.710
_diffrn_reflns_av_R_equivalents 0.0496
_diffrn_reflns_av_unetI/netI 0.0522
_diffrn_reflns_Laue_measured_fraction_full 0.999
_diffrn_reflns_Laue_measured_fraction_max 0.999
_diffrn_reflns_limit_h_max 28
_diffrn_reflns_limit_h_min -22
_diffrn_reflns_limit_k_max 10
_diffrn_reflns_limit_k_min -10
_diffrn_reflns_limit_l_max 31
_diffrn_reflns_limit_l_min -32
_diffrn_reflns_number 9500
_diffrn_reflns_point_group_measured_fraction_full 0.999
_diffrn_reflns_point_group_measured_fraction_max 0.999
_diffrn_reflns_theta_full 25.095
_diffrn_reflns_theta_max 25.095
_diffrn_reflns_theta_min 1.687
_exptl_absorpt_coefficient_mu 0.960
_exptl_crystal_colour 'clear yellowish yellow'
_exptl_crystal_colour_lustre clear
_exptl_crystal_colour_modifier yellowish
_exptl_crystal_colour_primary yellow
_exptl_crystal_density_diffrn 1.162
_exptl_crystal_description block
_exptl_crystal_F_000 1880
_exptl_crystal_size_max 0.07
_exptl_crystal_size_mid 0.01
_exptl_crystal_size_min 0.01
_refine_diff_density_max 0.507
_refine_diff_density_min -0.711
_refine_diff_density_rms 0.084
_refine_ls_extinction_method none
_refine_ls_goodness_of_fit_ref 1.048
_refine_ls_hydrogen_treatment constr
_refine_ls_matrix_type full
_refine_ls_number_parameters 280
_refine_ls_number_reflns 4689
_refine_ls_number_restraints 0
_refine_ls_restrained_S_all 1.048
_refine_ls_R_factor_all 0.0545
_refine_ls_R_factor_gt 0.0498
_refine_ls_shift/su_max 0.001
_refine_ls_shift/su_mean 0.000
_refine_ls_structure_factor_coef Fsqd
_refine_ls_weighting_details 'w=1/[\s^2^(Fo^2^)+(0.0940P)^2^+3.9520P] where P=(Fo^2^+2Fc^2^)/3'
_refine_ls_weighting_scheme calc
_refine_ls_wR_factor_gt 0.1424
_refine_ls_wR_factor_ref 0.1516
_reflns_Friedel_coverage 0.000
_reflns_number_gt 4148
_reflns_number_total 4689
_reflns_threshold_expression 'I > 2\s(I)'
_cod_data_source_file c6nj00180g2.cif
_cod_data_source_block 2
_cod_depositor_comments 'Adding full bibliography for 7055633--7055635.cif.'
_cod_database_code 7055634
_shelx_space_group_comment
;
The symmetry employed for this shelxl refinement is uniquely defined
by the following loop, which should always be used as a source of
symmetry information in preference to the above space-group names.
They are only intended as comments.
;
_olex2_refinement_description
;
1. Fixed Uiso
 At 1.2 times of:
  All C(H) groups
2.a Aromatic/amide H refined with riding coordinates:
 C25(H25), C3(H3), C13(H13), C12(H12), C18(H18), C6(H6), C19(H19), C24(H24),
 C22(H22), C20(H20), C2(H2), C17(H17), C21(H21), C10(H10), C9(H9), C7(H7)
;
_shelx_shelxl_version_number 2014/7
_olex2_submission_special_instructions 'No special instructions were received'

loop_
_space_group_symop_operation_xyz
'x, y, z'
'-x, y, -z+1/2'
'x+1/2, y+1/2, z'
'-x+1/2, y+1/2, -z+1/2'
'-x, -y, -z'
'x, -y, z-1/2'
'-x+1/2, -y+1/2, -z'
'x+1/2, -y+1/2, z-1/2'

loop_
_atom_site_label
_atom_site_type_symbol
_atom_site_fract_x
_atom_site_fract_y
_atom_site_fract_z
_atom_site_U_iso_or_equiv
_atom_site_adp_type
_atom_site_occupancy
_atom_site_site_symmetry_order
_atom_site_calc_flag
_atom_site_refinement_flags_posn
Zn1 Zn 0.24399(2) 0.02430(4) 0.27174(2) 0.03131(16) Uani 1 1 d .
O1 O 0.24010(9) 0.0804(2) 0.19955(7) 0.0301(4) Uani 1 1 d .
O2 O 0.23938(9) 0.3106(2) 0.22493(7) 0.0275(4) Uani 1 1 d .
O4 O 0.35409(11) 0.1100(3) 0.31988(9) 0.0474(6) Uani 1 1 d .
O3 O 0.27774(11) 0.1343(3) 0.34318(9) 0.0457(6) Uani 1 1 d .
C25 C 0.11564(12) -0.0921(3) 0.24400(12) 0.0335(6) Uani 1 1 d .
H25 H 0.1313 -0.1781 0.2363 0.040 Uiso 1 1 calc R
N1 N 0.15169(10) 0.0277(3) 0.25844(9) 0.0284(5) Uani 1 1 d .
C3 C 0.24789(15) 0.1728(3) 0.10396(11) 0.0362(6) Uani 1 1 d .
H3 H 0.2504 0.0734 0.1126 0.043 Uiso 1 1 calc R
C13 C 0.42713(14) 0.2990(3) 0.41112(11) 0.0373(6) Uani 1 1 d .
H13 H 0.4465 0.2586 0.3910 0.045 Uiso 1 1 calc R
C12 C 0.37005(16) 0.2613(4) 0.39723(14) 0.0480(8) Uani 1 1 d .
H12 H 0.3509 0.2993 0.4179 0.058 Uiso 1 1 calc R
C14 C 0.46409(12) 0.4018(3) 0.45680(11) 0.0312(6) Uani 1 1 d .
C23 C 0.03162(12) 0.0338(3) 0.25117(11) 0.0296(6) Uani 1 1 d .
C16 C 0.46074(12) 0.5526(3) 0.44629(11) 0.0320(6) Uani 1 1 d .
C1 C 0.24072(11) 0.2164(3) 0.19111(9) 0.0246(5) Uani 1 1 d .
C18 C 0.42092(19) 0.7579(4) 0.38232(14) 0.0583(10) Uani 1 1 d .
H18 H 0.3963 0.7933 0.3468 0.070 Uiso 1 1 calc R
C6 C 0.15646(16) 0.0594(4) 0.00124(13) 0.0455(7) Uani 1 1 d .
H6 H 0.1560 0.0349 0.0347 0.055 Uiso 1 1 calc R
C4 C 0.25005(14) 0.2140(3) 0.05128(11) 0.0337(6) Uani 1 1 d .
C15 C 0.50327(13) 0.3478(3) 0.51002(12) 0.0348(6) Uani 1 1 d .
C19 C 0.4560(3) 0.8561(4) 0.42533(17) 0.0779(16) Uani 1 1 d .
H19 H 0.4544 0.9563 0.4181 0.093 Uiso 1 1 calc R
C24 C 0.05616(13) -0.0936(3) 0.24000(12) 0.0356(6) Uani 1 1 d .
H24 H 0.0326 -0.1793 0.2299 0.043 Uiso 1 1 calc R
C22 C 0.06847(14) 0.1594(3) 0.26448(14) 0.0393(7) Uani 1 1 d .
H22 H 0.0533 0.2478 0.2710 0.047 Uiso 1 1 calc R
C11 C 0.33281(15) 0.1604(3) 0.35006(11) 0.0384(7) Uani 1 1 d .
C20 C 0.4920(2) 0.8057(4) 0.47710(14) 0.0614(12) Uani 1 1 d .
H20 H 0.5143 0.8725 0.5051 0.074 Uiso 1 1 calc R
C2 C 0.24273(14) 0.2649(3) 0.13917(11) 0.0337(6) Uani 1 1 d .
H2 H 0.2402 0.3649 0.1313 0.040 Uiso 1 1 calc R
C17 C 0.42310(14) 0.6122(4) 0.39267(12) 0.0411(7) Uani 1 1 d .
H17 H 0.3993 0.5489 0.3640 0.049 Uiso 1 1 calc R
C21 C 0.12779(14) 0.1518(3) 0.26797(13) 0.0389(7) Uani 1 1 d .
H21 H 0.1521 0.2363 0.2773 0.047 Uiso 1 1 calc R
C8 C 0.29614(14) 0.3077(3) 0.05077(11) 0.0357(6) Uani 1 1 d .
C5 C 0.20393(14) 0.1551(3) 0.00144(11) 0.0342(6) Uani 1 1 d .
C10 C 0.3890(2) 0.4548(6) 0.09792(16) 0.0634(11) Uani 1 1 d .
H10 H 0.4207 0.4897 0.1308 0.076 Uiso 1 1 calc R
C9 C 0.34503(16) 0.3661(5) 0.09966(12) 0.0497(9) Uani 1 1 d .
H9 H 0.3466 0.3421 0.1339 0.060 Uiso 1 1 calc R
C7 C 0.38739(19) 0.4956(5) 0.04619(17) 0.0573(10) Uani 1 1 d .
H7 H 0.4168 0.5607 0.0453 0.069 Uiso 1 1 calc R

loop_
_atom_site_aniso_label
_atom_site_aniso_U_11
_atom_site_aniso_U_22
_atom_site_aniso_U_33
_atom_site_aniso_U_23
_atom_site_aniso_U_13
_atom_site_aniso_U_12
Zn1 0.0345(2) 0.0331(2) 0.0248(2) -0.00087(11) 0.01170(16) -0.00364(12)
O1 0.0462(10) 0.0239(10) 0.0212(8) -0.0007(7) 0.0158(8) -0.0021(8)
O2 0.0380(9) 0.0265(9) 0.0202(8) -0.0012(7) 0.0148(7) -0.0009(8)
O4 0.0596(14) 0.0412(12) 0.0314(10) -0.0147(10) 0.0108(10) -0.0115(11)
O3 0.0454(12) 0.0450(13) 0.0334(10) -0.0117(10) 0.0053(9) -0.0200(10)
C25 0.0306(13) 0.0312(15) 0.0364(13) -0.0079(11) 0.0126(11) -0.0010(11)
N1 0.0228(10) 0.0342(13) 0.0251(11) -0.0024(9) 0.0078(9) -0.0029(8)
C3 0.0546(17) 0.0343(14) 0.0241(12) 0.0029(11) 0.0215(12) 0.0009(13)
C13 0.0407(15) 0.0324(15) 0.0272(13) -0.0101(12) 0.0044(11) -0.0055(12)
C12 0.0456(17) 0.0501(19) 0.0409(16) -0.0267(16) 0.0123(14) -0.0173(15)
C14 0.0285(12) 0.0282(14) 0.0268(12) -0.0107(11) 0.0029(10) -0.0069(10)
C23 0.0271(13) 0.0309(15) 0.0278(13) -0.0011(10) 0.0094(10) -0.0007(10)
C16 0.0275(12) 0.0311(14) 0.0274(13) -0.0075(12) 0.0031(10) -0.0033(11)
C1 0.0259(11) 0.0287(13) 0.0181(10) 0.0022(10) 0.0088(9) -0.0002(10)
C18 0.069(2) 0.0400(18) 0.0335(16) 0.0005(15) -0.0067(15) 0.0023(17)
C6 0.0563(19) 0.0538(18) 0.0360(15) 0.0009(15) 0.0291(14) -0.0046(16)
C4 0.0466(15) 0.0361(15) 0.0227(12) 0.0024(11) 0.0192(11) 0.0053(12)
C15 0.0369(14) 0.0263(13) 0.0295(12) -0.0073(12) 0.0040(11) -0.0038(11)
C19 0.111(4) 0.0269(18) 0.050(2) 0.0005(16) -0.007(2) -0.002(2)
C24 0.0303(13) 0.0323(15) 0.0415(15) -0.0069(12) 0.0134(11) -0.0067(11)
C22 0.0349(14) 0.0289(14) 0.0543(17) -0.0064(13) 0.0197(13) 0.0000(11)
C11 0.0453(16) 0.0282(13) 0.0234(12) -0.0020(11) -0.0017(11) -0.0112(12)
C20 0.085(3) 0.0267(16) 0.0365(17) -0.0087(13) -0.0057(17) -0.0051(17)
C2 0.0537(16) 0.0280(13) 0.0232(12) 0.0057(11) 0.0203(12) 0.0022(12)
C17 0.0425(15) 0.0358(15) 0.0273(13) -0.0065(12) -0.0007(12) -0.0035(13)
C21 0.0345(14) 0.0316(15) 0.0506(17) -0.0047(13) 0.0186(13) -0.0074(11)
C8 0.0463(15) 0.0402(16) 0.0241(12) -0.0006(12) 0.0187(11) 0.0034(13)
C5 0.0449(15) 0.0372(15) 0.0253(12) -0.0006(11) 0.0199(11) 0.0008(12)
C10 0.059(2) 0.093(3) 0.0362(17) -0.0157(19) 0.0184(16) -0.023(2)
C9 0.0506(18) 0.074(3) 0.0257(13) -0.0050(15) 0.0183(13) -0.0084(17)
C7 0.051(2) 0.074(2) 0.051(2) -0.0078(19) 0.0274(18) -0.0204(18)

loop_
_atom_type_symbol
_atom_type_description
_atom_type_scat_dispersion_real
_atom_type_scat_dispersion_imag
_atom_type_scat_source
C C 0.0033 0.0016 'International Tables Vol C Tables 4.2.6.8 and 6.1.1.4'
H H 0.0000 0.0000 'International Tables Vol C Tables 4.2.6.8 and 6.1.1.4'
N N 0.0061 0.0033 'International Tables Vol C Tables 4.2.6.8 and 6.1.1.4'
O O 0.0106 0.0060 'International Tables Vol C Tables 4.2.6.8 and 6.1.1.4'
Zn Zn 0.2839 1.4301 'International Tables Vol C Tables 4.2.6.8 and 6.1.1.4'

loop_
_geom_angle_atom_site_label_1
_geom_angle_atom_site_label_2
_geom_angle_atom_site_label_3
_geom_angle
_geom_angle_site_symmetry_1
_geom_angle_site_symmetry_3
O1 Zn1 O2 102.75(8) . 4_545
O1 Zn1 O3 129.91(9) . .
O1 Zn1 N1 104.01(9) . .
O1 Zn1 C11 110.25(9) . .
O2 Zn1 O3 117.53(9) 4_545 .
O2 Zn1 N1 101.53(9) 4_545 .
O2 Zn1 C11 111.16(9) 4_545 .
O3 Zn1 N1 96.16(10) . .
O3 Zn1 C11 29.21(11) . .
N1 Zn1 C11 124.76(10) . .
C1 O1 Zn1 115.68(16) . .
C1 O2 Zn1 129.25(16) . 4
C11 O3 Zn1 100.8(2) . .
N1 C25 C24 122.8(3) . .
C25 N1 Zn1 122.65(19) . .
C25 N1 C21 117.8(2) . .
C21 N1 Zn1 119.39(19) . .
C2 C3 C4 125.5(3) . .
C12 C13 C14 125.0(3) . .
C13 C12 C11 124.4(3) . .
C16 C14 C13 119.5(2) . .
C16 C14 C15 120.1(2) . .
C15 C14 C13 120.4(3) . .
C24 C23 C23 120.67(17) . 2
C24 C23 C22 117.4(3) . .
C22 C23 C23 121.96(18) . 2
C14 C16 C15 119.8(3) . 5_666
C14 C16 C17 122.2(3) . .
C17 C16 C15 118.0(3) . 5_666
O1 C1 O2 122.2(2) . .
O1 C1 C2 118.0(2) . .
O2 C1 C2 119.8(2) . .
C17 C18 C19 119.9(3) . .
C7 C6 C5 121.3(3) 7 .
C8 C4 C3 121.4(3) . .
C8 C4 C5 120.8(2) . .
C5 C4 C3 117.8(3) . .
C14 C15 C16 120.1(3) . 5_666
C14 C15 C20 122.2(3) . 5_666
C20 C15 C16 117.7(3) 5_666 5_666
C20 C19 C18 120.5(3) . .
C25 C24 C23 119.7(3) . .
C21 C22 C23 119.5(3) . .
O4 C11 Zn1 73.21(16) . .
O4 C11 O3 122.9(3) . .
O4 C11 C12 121.6(3) . .
O3 C11 Zn1 49.95(13) . .
O3 C11 C12 115.4(3) . .
C12 C11 Zn1 164.0(3) . .
C19 C20 C15 121.7(3) . 5_666
C3 C2 C1 122.7(3) . .
C18 C17 C16 122.1(3) . .
N1 C21 C22 122.7(3) . .
C4 C8 C5 119.3(3) . 7
C4 C8 C9 123.4(3) . .
C9 C8 C5 117.3(3) . 7
C6 C5 C8 118.6(3) . 7
C4 C5 C6 121.5(3) . .
C4 C5 C8 119.9(3) . 7
C9 C10 C7 120.4(3) . .
C10 C9 C8 122.1(3) . .
C6 C7 C10 120.3(4) 7 .

loop_
_geom_bond_atom_site_label_1
_geom_bond_atom_site_label_2
_geom_bond_distance
_geom_bond_site_symmetry_2
Zn1 O1 1.9679(18) .
Zn1 O2 1.9799(19) 4_545
Zn1 O3 1.993(2) .
Zn1 N1 2.078(2) .
Zn1 C11 2.557(3) .
O1 C1 1.260(3) .
O2 Zn1 1.9799(19) 4
O2 C1 1.260(3) .
O4 C11 1.221(4) .
O3 C11 1.270(4) .
C25 N1 1.337(4) .
C25 C24 1.380(4) .
N1 C21 1.341(4) .
C3 C4 1.487(3) .
C3 C2 1.310(4) .
C13 C12 1.294(5) .
C13 C14 1.486(4) .
C12 C11 1.500(4) .
C14 C16 1.396(4) .
C14 C15 1.409(4) .
C23 C23 1.488(5) 2
C23 C24 1.391(4) .
C23 C22 1.392(4) .
C16 C15 1.432(4) 5_666
C16 C17 1.428(4) .
C1 C2 1.485(3) .
C18 C19 1.409(5) .
C18 C17 1.351(5) .
C6 C5 1.430(5) .
C6 C7 1.341(5) 7
C4 C8 1.399(4) .
C4 C5 1.413(4) .
C15 C16 1.432(4) 5_666
C15 C20 1.432(4) 5_666
C19 C20 1.353(5) .
C22 C21 1.383(4) .
C20 C15 1.432(4) 5_666
C8 C5 1.442(4) 7
C8 C9 1.422(4) .
C5 C8 1.442(4) 7
C10 C9 1.345(6) .
C10 C7 1.422(6) .
C7 C6 1.341(5) 7
